data_2018454
loop_
_publ_author_name
'Fatila, Elisabeth M.'
'Jennings, Michael C.'
'Lough, Alan'
'Preuss, Kathryn E.'

_publ_section_title
;
 (\m-1,2-Dimethoxyethane-\k^2^<i>O</i>:<i>O</i>')bis[(1,2-dimethoxyethane-\k^2^<i>O</i>,<i>O</i>')tris(1,1,1,5,5,5-hexafluoro-4-oxopent-2-en-2-olato-\k^2^<i>O</i>,<i>O</i>')cerium(III)]
;
_journal_coeditor_code FG3244
_journal_issue 4
_journal_name_full 'Acta Crystallographica Section C'
_journal_page_first m100
_journal_page_last m103
_journal_paper_doi 10.1107/S0108270112010402
_journal_volume 68
_journal_year 2012
_chemical_formula_iupac '[Ce2 (C5 H F6 O2)6 (C4 H10 O2)3]'
_chemical_formula_moiety 'C42 H36 Ce2 F36 O18'
_chemical_formula_sum 'C42 H36 Ce2 F36 O18'
_chemical_formula_weight 1792.95
_chemical_name_systematic
;
(\m-1,2-Dimethoxyethane-\k^2^<i>O</i>:<i>O</i>')bis[(1,2-dimethoxyethane-
\k^2^<i>O</i>,<i>O</i>')tris(1,1,1,5,5,5-hexafluoro-4-oxopent-2-en-2-olato-
\k^2^<i>O</i>,<i>O</i>')cerium(III)]
;
_space_group_IT_number 14
_symmetry_cell_setting monoclinic
_symmetry_space_group_name_Hall '-P 2yn'
_symmetry_space_group_name_H-M 'P 1 21/n 1'
_atom_sites_solution_hydrogens geom
_atom_sites_solution_primary direct
_atom_sites_solution_secondary difmap
_audit_creation_method SHELXL-97
_cell_angle_alpha 90.00
_cell_angle_beta 95.16(3)
_cell_angle_gamma 90.00
_cell_formula_units_Z 2
_cell_length_a 9.1135(18)
_cell_length_b 13.818(3)
_cell_length_c 24.971(5)
_cell_measurement_reflns_used 46711
_cell_measurement_temperature 147(2)
_cell_measurement_theta_max 27.48
_cell_measurement_theta_min 2.55
_cell_volume 3131.9(11)
_computing_cell_refinement 'DENZO-SMN (Otwinowski & Minor, 1997)'
_computing_data_collection 'COLLECT (Nonius, 2002)'
_computing_data_reduction 'DENZO-SMN (Otwinowski & Minor, 1997)'
_computing_molecular_graphics 'PLATON (Spek, 2009)'
_computing_publication_material 'SHELXTL (Sheldrick, 2008)'
_computing_structure_refinement 'SHELXTL (Sheldrick, 2008)'
_computing_structure_solution 'SHELXTL (Sheldrick, 2008)'
_diffrn_ambient_temperature 147(2)
_diffrn_detector_area_resol_mean 9
_diffrn_measured_fraction_theta_full 0.998
_diffrn_measured_fraction_theta_max 0.998
_diffrn_measurement_device_type 'Nonius KappaCCD'
_diffrn_measurement_method '\f scans and \w scans with \k offsets'
_diffrn_radiation_monochromator graphite
_diffrn_radiation_source 'fine-focus sealed tube'
_diffrn_radiation_type MoK\a
_diffrn_radiation_wavelength 0.71073
_diffrn_reflns_av_R_equivalents 0.0438
_diffrn_reflns_av_sigmaI/netI 0.0349
_diffrn_reflns_limit_h_max 11
_diffrn_reflns_limit_h_min -11
_diffrn_reflns_limit_k_max 17
_diffrn_reflns_limit_k_min -17
_diffrn_reflns_limit_l_max 31
_diffrn_reflns_limit_l_min -31
_diffrn_reflns_number 32118
_diffrn_reflns_theta_full 26.37
_diffrn_reflns_theta_max 26.37
_diffrn_reflns_theta_min 2.68
_exptl_absorpt_coefficient_mu 1.606
_exptl_absorpt_correction_T_max 0.729
_exptl_absorpt_correction_T_min 0.667
_exptl_absorpt_correction_type multi-scan
_exptl_absorpt_process_details '(SORTAV; Blessing, 1995)'
_exptl_crystal_colour yellow
_exptl_crystal_density_diffrn 1.901
_exptl_crystal_density_method 'not measured'
_exptl_crystal_description block
_exptl_crystal_F_000 1744
_exptl_crystal_size_max 0.22
_exptl_crystal_size_mid 0.22
_exptl_crystal_size_min 0.20
_refine_diff_density_max 0.777
_refine_diff_density_min -0.479
_refine_ls_extinction_method none
_refine_ls_goodness_of_fit_ref 1.082
_refine_ls_hydrogen_treatment constr
_refine_ls_matrix_type full
_refine_ls_number_parameters 517
_refine_ls_number_reflns 6407
_refine_ls_number_restraints 227
_refine_ls_restrained_S_all 1.070
_refine_ls_R_factor_all 0.0492
_refine_ls_R_factor_gt 0.0347
_refine_ls_shift/su_max 0.003
_refine_ls_shift/su_mean 0.000
_refine_ls_structure_factor_coef Fsqd
_refine_ls_weighting_details
;
calc w=1/[\s^2^(Fo^2^)+(0.0077P)^2^+5.4228P] where P=(Fo^2^+2Fc^2^)/3
;
_refine_ls_weighting_scheme calc
_refine_ls_wR_factor_gt 0.0609
_refine_ls_wR_factor_ref 0.0654
_reflns_number_gt 5262
_reflns_number_total 6407
_reflns_threshold_expression I>2\s(I)
_cod_data_source_file fg3244.cif
_cod_data_source_block II
_cod_original_sg_symbol_H-M 'P 21/n'
_cod_database_code 2018454
_cod_database_fobs_code 2018454

loop_
_symmetry_equiv_pos_as_xyz
'x, y, z'
'-x+1/2, y+1/2, -z+1/2'
'-x, -y, -z'
'x-1/2, -y-1/2, z-1/2'

loop_
_atom_site_type_symbol
_atom_site_label
_atom_site_fract_x
_atom_site_fract_y
_atom_site_fract_z
_atom_site_U_iso_or_equiv
_atom_site_adp_type
_atom_site_calc_flag
_atom_site_refinement_flags
_atom_site_occupancy
_atom_site_symmetry_multiplicity
_atom_site_disorder_assembly
_atom_site_disorder_group
Ce Ce1 0.40631(2) 0.345135(13) 0.627314(8) 0.03100(6) Uani d U 1 1 . .
C C1 0.7941(5) 0.3808(3) 0.6667(2) 0.0810(16) Uani d U 1 1 . .
H H1A 0.7911 0.4514 0.6699 0.121 Uiso calc R 1 1 A .
H H1B 0.7987 0.3630 0.6289 0.121 Uiso calc R 1 1 . .
H H1C 0.8813 0.3557 0.6880 0.121 Uiso calc R 1 1 . .
O O2 0.6645(3) 0.34011(18) 0.68589(12) 0.0562(7) Uani d U 1 1 . .
C C3 0.6583(6) 0.3630(3) 0.74171(19) 0.0750(14) Uani d U 1 1 . .
H H3A 0.6547 0.4341 0.7464 0.090 Uiso calc R 1 1 A .
H H3B 0.7477 0.3384 0.7628 0.090 Uiso calc R 1 1 . .
C C4 0.5269(6) 0.3187(3) 0.76127(18) 0.0751(14) Uani d U 1 1 A .
H H4A 0.5316 0.2475 0.7577 0.090 Uiso calc R 1 1 . .
H H4B 0.5218 0.3346 0.7997 0.090 Uiso calc R 1 1 . .
O O5 0.3990(3) 0.35524(18) 0.73015(10) 0.0527(7) Uani d U 1 1 A .
C C6 0.2661(6) 0.3473(4) 0.75652(17) 0.0757(14) Uani d U 1 1 . .
H H6A 0.2448 0.2789 0.7627 0.114 Uiso calc R 1 1 A .
H H6B 0.1843 0.3762 0.7338 0.114 Uiso calc R 1 1 . .
H H6C 0.2783 0.3815 0.7910 0.114 Uiso calc R 1 1 . .
C C7A 0.2263(9) 0.4589(16) 0.5135(6) 0.042(2) Uani d PDU 0.69 1 A 1
H H7AA 0.2044 0.5256 0.5020 0.062 Uiso calc PR 0.69 1 A 1
H H7AB 0.1486 0.4353 0.5348 0.062 Uiso calc PR 0.69 1 A 1
H H7AC 0.2311 0.4176 0.4818 0.062 Uiso calc PR 0.69 1 A 1
O O8A 0.3662(8) 0.4562(10) 0.5456(3) 0.0354(13) Uani d PDU 0.69 1 A 1
C C9A 0.4785(6) 0.5165(3) 0.5272(2) 0.0347(11) Uani d PDU 0.69 1 . 1
H H9A 0.5663 0.5149 0.5536 0.042 Uiso calc PR 0.69 1 . 1
H H9B 0.4427 0.5841 0.5244 0.042 Uiso calc PR 0.69 1 . 1
C C7B 0.189(2) 0.452(4) 0.5153(17) 0.056(7) Uani d PDU 0.31 1 A 2
H H7BA 0.1544 0.5171 0.5049 0.085 Uiso calc PR 0.31 1 A 2
H H7BB 0.1324 0.4278 0.5441 0.085 Uiso calc PR 0.31 1 A 2
H H7BC 0.1747 0.4087 0.4842 0.085 Uiso calc PR 0.31 1 A 2
O O8B 0.344(2) 0.456(2) 0.5342(7) 0.0354(13) Uani d PDU 0.31 1 A 2
C C9B 0.4337(13) 0.4723(8) 0.4899(5) 0.036(3) Uani d PDU 0.31 1 . 2
H H9C 0.3765 0.5090 0.4611 0.043 Uiso calc PR 0.31 1 . 2
H H9D 0.4630 0.4096 0.4749 0.043 Uiso calc PR 0.31 1 . 2
O O21 0.4817(3) 0.17636(16) 0.64651(9) 0.0385(5) Uani d U 1 1 A .
C C22 0.5599(4) 0.1158(2) 0.62563(14) 0.0391(8) Uani d U 1 1 . .
C C23 0.6423(4) 0.1293(3) 0.58151(15) 0.0475(9) Uani d U 1 1 A .
H H23A 0.6931 0.0756 0.5682 0.057 Uiso calc R 1 1 . .
C C24 0.6520(4) 0.2181(3) 0.55683(15) 0.0450(9) Uani d U 1 1 . .
O O25 0.5952(3) 0.29715(16) 0.56801(10) 0.0419(6) Uani d U 1 1 A .
C C26 0.5609(5) 0.0156(3) 0.65180(16) 0.0544(10) Uani d DU 1 1 A .
C C27 0.7473(6) 0.2250(3) 0.5090(2) 0.0750(14) Uani d DU 1 1 A .
F F21A 0.534(3) 0.0118(17) 0.7018(6) 0.111(8) Uani d PDU 0.36 1 A 1
F F22A 0.453(2) -0.0318(17) 0.6228(8) 0.088(6) Uani d PDU 0.36 1 A 1
F F23A 0.683(2) -0.032(2) 0.6439(14) 0.058(5) Uani d PDU 0.36 1 A 1
F F21B 0.6631(14) -0.0447(12) 0.6381(7) 0.068(3) Uani d PDU 0.64 1 A 2
F F22B 0.5923(17) 0.0277(10) 0.7045(2) 0.105(5) Uani d PDU 0.64 1 A 2
F F23B 0.4349(14) -0.0305(11) 0.6438(6) 0.118(5) Uani d PDU 0.64 1 A 2
F F24A 0.866(3) 0.278(3) 0.5265(18) 0.114(8) Uani d PDU 0.36 1 A 1
F F25A 0.692(3) 0.2747(19) 0.4662(8) 0.116(8) Uani d PDU 0.36 1 A 1
F F26A 0.783(3) 0.1387(17) 0.4899(18) 0.095(8) Uani d PDU 0.36 1 A 1
F F24B 0.6548(15) 0.2444(10) 0.4653(4) 0.097(4) Uani d PDU 0.64 1 A 2
F F25B 0.8226(18) 0.1440(8) 0.5003(10) 0.070(3) Uani d PDU 0.64 1 A 2
F F26B 0.8492(18) 0.2941(13) 0.5155(10) 0.113(5) Uani d PDU 0.64 1 A 2
O O31 0.5152(2) 0.50755(15) 0.64848(10) 0.0377(5) Uani d U 1 1 A .
C C32 0.4673(4) 0.5913(2) 0.65119(13) 0.0320(7) Uani d U 1 1 . .
C C33 0.3212(4) 0.6216(2) 0.64644(13) 0.0334(7) Uani d U 1 1 A .
H H33A 0.3000 0.6889 0.6464 0.040 Uiso calc R 1 1 . .
C C34 0.2059(4) 0.5561(2) 0.64181(12) 0.0333(7) Uani d U 1 1 . .
O O35 0.2112(2) 0.46494(16) 0.64138(9) 0.0356(5) Uani d U 1 1 A .
C C36 0.5875(4) 0.6688(2) 0.66030(15) 0.0412(8) Uani d U 1 1 A .
C C37 0.0490(4) 0.5958(3) 0.63968(16) 0.0473(9) Uani d U 1 1 A .
F F31 0.5366(3) 0.75614(15) 0.66953(12) 0.0765(8) Uani d U 1 1 . .
F F32 0.6671(3) 0.67357(19) 0.61871(10) 0.0762(8) Uani d U 1 1 . .
F F33 0.6806(2) 0.64658(16) 0.70262(10) 0.0599(6) Uani d U 1 1 . .
F F34 0.0405(3) 0.69028(18) 0.62878(12) 0.0731(7) Uani d U 1 1 . .
F F35 -0.0064(2) 0.58356(17) 0.68685(9) 0.0592(6) Uani d U 1 1 . .
F F36 -0.0399(2) 0.5500(2) 0.60293(10) 0.0707(7) Uani d U 1 1 . .
O O41 0.2887(3) 0.25491(16) 0.54967(9) 0.0397(6) Uani d U 1 1 A .
C C42 0.2146(4) 0.1788(2) 0.54383(14) 0.0367(8) Uani d U 1 1 . .
C C43 0.1434(4) 0.1300(2) 0.58252(14) 0.0398(8) Uani d U 1 1 A .
H H43A 0.0981 0.0693 0.5741 0.048 Uiso calc R 1 1 . .
C C44 0.1378(4) 0.1694(2) 0.63348(14) 0.0386(8) Uani d U 1 1 . .
O O45 0.1938(3) 0.24676(17) 0.65129(9) 0.0400(6) Uani d U 1 1 A .
C C46 0.2069(5) 0.1384(3) 0.48673(15) 0.0482(9) Uani d U 1 1 A .
C C47 0.0529(5) 0.1137(3) 0.67433(17) 0.0557(10) Uani d U 1 1 A .
F F41 0.3401(3) 0.1167(2) 0.47337(11) 0.0890(9) Uani d U 1 1 . .
F F42 0.1501(3) 0.20240(18) 0.45141(9) 0.0793(8) Uani d U 1 1 . .
F F43 0.1255(3) 0.05864(16) 0.47930(9) 0.0651(7) Uani d U 1 1 . .
F F44 0.1374(4) 0.0963(2) 0.71825(11) 0.1030(11) Uani d U 1 1 . .
F F45 0.0018(3) 0.02894(19) 0.65661(10) 0.0820(8) Uani d U 1 1 . .
F F46 -0.0615(4) 0.1638(2) 0.68703(15) 0.1155(13) Uani d U 1 1 . .

loop_
_atom_site_aniso_label
_atom_site_aniso_U_11
_atom_site_aniso_U_22
_atom_site_aniso_U_33
_atom_site_aniso_U_12
_atom_site_aniso_U_13
_atom_site_aniso_U_23
Ce1 0.03305(11) 0.02486(9) 0.03525(11) -0.00211(9) 0.00390(7) -0.00281(9)
C1 0.037(2) 0.058(3) 0.145(5) -0.003(2) -0.009(3) -0.016(3)
O2 0.0474(15) 0.0375(14) 0.0786(19) 0.0019(12) -0.0221(13) -0.0031(14)
C3 0.088(3) 0.052(3) 0.075(3) 0.002(2) -0.046(2) 0.000(2)
C4 0.119(4) 0.056(3) 0.045(2) -0.003(3) -0.028(2) 0.007(2)
O5 0.0739(18) 0.0456(15) 0.0373(14) -0.0125(14) -0.0018(13) 0.0002(12)
C6 0.110(4) 0.080(3) 0.041(2) -0.028(3) 0.026(2) -0.009(2)
C7A 0.048(5) 0.045(4) 0.033(4) 0.007(6) 0.010(5) 0.012(4)
O8A 0.039(3) 0.0347(13) 0.033(3) -0.006(2) 0.006(2) 0.002(3)
C9A 0.049(3) 0.024(2) 0.031(3) -0.003(2) 0.007(3) 0.003(2)
C7B 0.034(7) 0.080(19) 0.053(14) 0.014(12) -0.009(9) -0.001(11)
O8B 0.039(3) 0.0347(13) 0.033(3) -0.006(2) 0.006(2) 0.002(3)
C9B 0.051(7) 0.033(6) 0.023(6) -0.001(6) 0.006(5) -0.003(5)
O21 0.0444(14) 0.0311(12) 0.0403(13) -0.0004(10) 0.0059(11) 0.0012(10)
C22 0.045(2) 0.0317(17) 0.040(2) 0.0016(15) -0.0026(16) 0.0008(15)
C23 0.060(3) 0.0345(19) 0.049(2) 0.0141(17) 0.0120(19) 0.0037(16)
C24 0.044(2) 0.044(2) 0.047(2) 0.0118(17) 0.0105(17) 0.0043(17)
O25 0.0406(14) 0.0331(13) 0.0537(15) 0.0067(11) 0.0141(11) 0.0054(11)
C26 0.071(3) 0.037(2) 0.056(3) 0.013(2) 0.013(2) 0.0084(19)
C27 0.098(4) 0.056(3) 0.078(3) 0.040(3) 0.049(3) 0.029(2)
F21A 0.22(2) 0.037(6) 0.089(7) 0.039(10) 0.092(10) 0.023(5)
F22A 0.071(8) 0.046(6) 0.140(13) -0.033(6) -0.029(9) 0.053(8)
F23A 0.046(5) 0.043(10) 0.082(10) 0.012(5) -0.004(5) 0.009(7)
F21B 0.110(8) 0.028(3) 0.068(6) 0.019(5) 0.029(6) 0.010(3)
F22B 0.199(11) 0.078(7) 0.040(3) 0.056(7) 0.020(4) 0.027(3)
F23B 0.078(4) 0.073(5) 0.205(12) -0.012(3) 0.022(6) 0.084(7)
F24A 0.088(8) 0.079(15) 0.186(17) 0.013(8) 0.079(7) 0.054(9)
F25A 0.138(13) 0.121(16) 0.104(8) 0.092(12) 0.091(7) 0.080(10)
F26A 0.14(2) 0.080(8) 0.078(14) 0.065(10) 0.061(15) 0.023(6)
F24B 0.146(8) 0.094(7) 0.061(3) 0.055(5) 0.059(4) 0.043(3)
F25B 0.077(5) 0.056(3) 0.085(9) 0.034(3) 0.044(5) 0.019(3)
F26B 0.122(7) 0.053(4) 0.181(11) 0.013(5) 0.112(7) 0.026(8)
O31 0.0316(13) 0.0272(12) 0.0535(15) 0.0014(10) 0.0002(11) -0.0045(11)
C32 0.0347(18) 0.0309(17) 0.0302(17) -0.0002(14) 0.0019(14) -0.0007(14)
C33 0.0388(18) 0.0289(16) 0.0327(18) 0.0058(14) 0.0049(15) -0.0016(14)
C34 0.0349(18) 0.043(2) 0.0220(16) 0.0078(15) 0.0046(13) 0.0024(14)
O35 0.0330(13) 0.0367(13) 0.0375(13) -0.0008(10) 0.0044(10) -0.0030(11)
C36 0.042(2) 0.0312(19) 0.050(2) -0.0016(15) 0.0051(17) -0.0058(17)
C37 0.039(2) 0.055(2) 0.048(2) 0.0076(18) 0.0056(18) -0.0021(19)
F31 0.0565(15) 0.0288(12) 0.142(3) -0.0018(10) -0.0058(15) -0.0169(13)
F32 0.0841(18) 0.0770(18) 0.0716(17) -0.0414(15) 0.0305(14) -0.0085(14)
F33 0.0506(13) 0.0544(14) 0.0709(15) -0.0129(11) -0.0153(11) -0.0053(12)
F34 0.0497(15) 0.0617(15) 0.109(2) 0.0242(12) 0.0120(14) 0.0190(14)
F35 0.0459(13) 0.0723(16) 0.0627(15) 0.0056(12) 0.0231(11) -0.0096(12)
F36 0.0397(13) 0.103(2) 0.0666(16) 0.0162(13) -0.0118(11) -0.0200(15)
O41 0.0536(15) 0.0305(12) 0.0348(13) -0.0112(11) 0.0022(11) 0.0006(10)
C42 0.042(2) 0.0290(18) 0.0382(18) -0.0024(15) -0.0011(15) -0.0002(14)
C43 0.048(2) 0.0286(17) 0.043(2) -0.0115(15) 0.0000(16) -0.0023(15)
C44 0.039(2) 0.0324(19) 0.044(2) -0.0066(15) 0.0035(15) 0.0016(16)
O45 0.0434(14) 0.0375(13) 0.0399(14) -0.0075(11) 0.0087(11) -0.0054(11)
C46 0.061(3) 0.040(2) 0.043(2) -0.0090(18) 0.0058(19) -0.0058(17)
C47 0.066(3) 0.052(2) 0.050(2) -0.017(2) 0.011(2) 0.003(2)
F41 0.0703(18) 0.122(2) 0.0772(19) -0.0100(16) 0.0208(15) -0.0534(18)
F42 0.136(2) 0.0592(15) 0.0391(13) -0.0103(16) -0.0102(14) 0.0072(12)
F43 0.0963(19) 0.0466(13) 0.0518(14) -0.0262(13) 0.0042(13) -0.0163(11)
F44 0.136(3) 0.117(2) 0.0521(16) -0.064(2) -0.0104(17) 0.0324(16)
F45 0.108(2) 0.0685(17) 0.0724(17) -0.0530(16) 0.0264(15) -0.0001(14)
F46 0.119(3) 0.091(2) 0.152(3) 0.003(2) 0.099(2) 0.018(2)

loop_
_atom_type_symbol
_atom_type_description
_atom_type_scat_dispersion_real
_atom_type_scat_dispersion_imag
_atom_type_scat_source
C C 0.0033 0.0016 'International Tables Vol C Tables 4.2.6.8 and 6.1.1.4'
H H 0.0000 0.0000 'International Tables Vol C Tables 4.2.6.8 and 6.1.1.4'
O O 0.0106 0.0060 'International Tables Vol C Tables 4.2.6.8 and 6.1.1.4'
F F 0.0171 0.0103 'International Tables Vol C Tables 4.2.6.8 and 6.1.1.4'
Ce Ce -0.2486 2.6331 'International Tables Vol C Tables 4.2.6.8 and 6.1.1.4'

loop_
_geom_angle_atom_site_label_1
_geom_angle_atom_site_label_2
_geom_angle_atom_site_label_3
_geom_angle_site_symmetry_1
_geom_angle_site_symmetry_3
_geom_angle
O25 Ce1 O21 . . 70.39(8)
O25 Ce1 O41 . . 70.67(8)
O21 Ce1 O41 . . 76.63(8)
O25 Ce1 O35 . . 144.62(8)
O21 Ce1 O35 . . 142.69(8)
O41 Ce1 O35 . . 100.51(8)
O25 Ce1 O45 . . 126.92(8)
O21 Ce1 O45 . . 69.21(8)
O41 Ce1 O45 . . 67.65(8)
O35 Ce1 O45 . . 75.31(8)
O25 Ce1 O31 . . 94.80(8)
O21 Ce1 O31 . . 135.40(8)
O41 Ce1 O31 . . 139.33(8)
O35 Ce1 O31 . . 69.21(7)
O45 Ce1 O31 . . 138.28(8)
O25 Ce1 O8A . . 74.9(3)
O21 Ce1 O8A . . 137.8(3)
O41 Ce1 O8A . . 69.8(3)
O35 Ce1 O8A . . 70.0(3)
O45 Ce1 O8A . . 117.58(18)
O31 Ce1 O8A . . 69.7(3)
O25 Ce1 O5 . . 134.11(9)
O21 Ce1 O5 . . 83.65(8)
O41 Ce1 O5 . . 139.59(8)
O35 Ce1 O5 . . 74.89(8)
O45 Ce1 O5 . . 72.47(8)
O31 Ce1 O5 . . 77.61(8)
O8A Ce1 O5 . . 138.5(3)
O25 Ce1 O2 . . 72.03(9)
O21 Ce1 O2 . . 69.56(8)
O41 Ce1 O2 . . 136.05(8)
O35 Ce1 O2 . . 123.41(8)
O45 Ce1 O2 . . 121.60(8)
O31 Ce1 O2 . . 65.85(7)
O8A Ce1 O2 . . 120.79(18)
O5 Ce1 O2 . . 63.52(10)
O25 Ce1 O8B . . 75.3(5)
O21 Ce1 O8B . . 135.3(7)
O41 Ce1 O8B . . 65.3(6)
O35 Ce1 O8B . . 70.1(6)
O45 Ce1 O8B . . 113.3(4)
O31 Ce1 O8B . . 74.4(6)
O8A Ce1 O8B . . 4.8(7)
O5 Ce1 O8B . . 141.0(7)
O2 Ce1 O8B . . 125.0(4)
O2 C1 H1A . . 109.5
O2 C1 H1B . . 109.5
H1A C1 H1B . . 109.5
O2 C1 H1C . . 109.5
H1A C1 H1C . . 109.5
H1B C1 H1C . . 109.5
C1 O2 C3 . . 110.2(3)
C1 O2 Ce1 . . 121.5(3)
C3 O2 Ce1 . . 114.7(2)
O2 C3 C4 . . 109.6(3)
O2 C3 H3A . . 109.7
C4 C3 H3A . . 109.7
O2 C3 H3B . . 109.7
C4 C3 H3B . . 109.7
H3A C3 H3B . . 108.2
O5 C4 C3 . . 108.7(3)
O5 C4 H4A . . 109.9
C3 C4 H4A . . 109.9
O5 C4 H4B . . 109.9
C3 C4 H4B . . 109.9
H4A C4 H4B . . 108.3
C4 O5 C6 . . 113.8(3)
C4 O5 Ce1 . . 115.4(3)
C6 O5 Ce1 . . 123.5(2)
O5 C6 H6A . . 109.5
O5 C6 H6B . . 109.5
H6A C6 H6B . . 109.5
O5 C6 H6C . . 109.5
H6A C6 H6C . . 109.5
H6B C6 H6C . . 109.5
O8A C7A H7AA . . 109.5
O8A C7A H7AB . . 109.5
H7AA C7A H7AB . . 109.5
O8A C7A H7AC . . 109.5
H7AA C7A H7AC . . 109.5
H7AB C7A H7AC . . 109.5
C9A O8A C7A . . 115.3(8)
C9A O8A Ce1 . . 123.6(4)
C7A O8A Ce1 . . 121.1(8)
O8A C9A C9A . 3_666 111.3(7)
O8A C9A H9A . . 109.4
C9A C9A H9A 3_666 . 109.4
O8A C9A H9B . . 109.4
C9A C9A H9B 3_666 . 109.4
H9A C9A H9B . . 108.0
O8B C7B H7BA . . 109.5
O8B C7B H7BB . . 109.5
H7BA C7B H7BB . . 109.5
O8B C7B H7BC . . 109.5
H7BA C7B H7BC . . 109.5
H7BB C7B H7BC . . 109.5
C9B O8B C7B . . 110.8(17)
C9B O8B Ce1 . . 129.5(15)
C7B O8B Ce1 . . 111.6(19)
O8B C9B C9B . 3_666 108.6(15)
O8B C9B H9C . . 110.0
C9B C9B H9C 3_666 . 110.0
O8B C9B H9D . . 110.0
C9B C9B H9D 3_666 . 110.0
H9C C9B H9D . . 108.3
C22 O21 Ce1 . . 135.6(2)
O21 C22 C23 . . 127.5(3)
O21 C22 C26 . . 114.3(3)
C23 C22 C26 . . 118.2(3)
C24 C23 C22 . . 122.0(3)
C24 C23 H23A . . 119.0
C22 C23 H23A . . 119.0
O25 C24 C23 . . 129.3(3)
O25 C24 C27 . . 113.1(3)
C23 C24 C27 . . 117.7(3)
C24 O25 Ce1 . . 134.0(2)
F21A C26 F23B . . 83.7(16)
F21A C26 F21B . . 115.0(15)
F23B C26 F21B . . 106.4(12)
F21A C26 F23A . . 111.0(19)
F23B C26 F23A . . 118.3(18)
F23B C26 F22B . . 108.6(9)
F21B C26 F22B . . 104.0(10)
F23A C26 F22B . . 95.8(17)
F21A C26 F22A . . 108.0(16)
F21B C26 F22A . . 93.1(16)
F23A C26 F22A . . 105.4(19)
F22B C26 F22A . . 132.7(13)
F21A C26 C22 . . 116.9(11)
F23B C26 C22 . . 113.8(7)
F21B C26 C22 . . 116.0(9)
F23A C26 C22 . . 110.9(16)
F22B C26 C22 . . 107.4(6)
F22A C26 C22 . . 103.6(10)
F25A C27 F26B . . 86.5(18)
F25A C27 F26A . . 105(2)
F26B C27 F26A . . 120(2)
F25A C27 F25B . . 117.6(18)
F26B C27 F25B . . 104.9(11)
F26B C27 F24B . . 109.6(13)
F26A C27 F24B . . 92.4(19)
F25B C27 F24B . . 109.1(11)
F25A C27 F24A . . 103(2)
F26A C27 F24A . . 113(2)
F25B C27 F24A . . 95(2)
F24B C27 F24A . . 126(2)
F25A C27 C24 . . 116.9(12)
F26B C27 C24 . . 112.6(10)
F26A C27 C24 . . 113(2)
F25B C27 C24 . . 114.0(11)
F24B C27 C24 . . 106.6(7)
F24A C27 C24 . . 106.0(19)
C32 O31 Ce1 . . 135.8(2)
O31 C32 C33 . . 127.9(3)
O31 C32 C36 . . 114.2(3)
C33 C32 C36 . . 117.9(3)
C34 C33 C32 . . 121.6(3)
C34 C33 H33A . . 119.2
C32 C33 H33A . . 119.2
O35 C34 C33 . . 128.7(3)
O35 C34 C37 . . 113.3(3)
C33 C34 C37 . . 118.0(3)
C34 O35 Ce1 . . 134.2(2)
F31 C36 F32 . . 108.6(3)
F31 C36 F33 . . 106.4(3)
F32 C36 F33 . . 106.2(3)
F31 C36 C32 . . 114.0(3)
F32 C36 C32 . . 110.7(3)
F33 C36 C32 . . 110.6(3)
F36 C37 F35 . . 107.1(3)
F36 C37 F34 . . 107.7(3)
F35 C37 F34 . . 106.6(3)
F36 C37 C34 . . 111.3(3)
F35 C37 C34 . . 110.5(3)
F34 C37 C34 . . 113.3(3)
C42 O41 Ce1 . . 135.1(2)
O41 C42 C43 . . 127.5(3)
O41 C42 C46 . . 113.3(3)
C43 C42 C46 . . 119.2(3)
C42 C43 C44 . . 120.4(3)
C42 C43 H43A . . 119.8
C44 C43 H43A . . 119.8
O45 C44 C43 . . 127.8(3)
O45 C44 C47 . . 113.9(3)
C43 C44 C47 . . 118.2(3)
C44 O45 Ce1 . . 133.3(2)
F42 C46 F41 . . 107.3(3)
F42 C46 F43 . . 106.3(3)
F41 C46 F43 . . 106.8(3)
F42 C46 C42 . . 111.2(3)
F41 C46 C42 . . 110.7(3)
F43 C46 C42 . . 114.2(3)
F44 C47 F46 . . 108.4(4)
F44 C47 F45 . . 106.4(4)
F46 C47 F45 . . 106.5(4)
F44 C47 C44 . . 110.8(3)
F46 C47 C44 . . 110.7(3)
F45 C47 C44 . . 113.8(3)

loop_
_geom_bond_atom_site_label_1
_geom_bond_atom_site_label_2
_geom_bond_site_symmetry_2
_geom_bond_distance
Ce1 O25 . 2.461(2)
Ce1 O21 . 2.466(2)
Ce1 O41 . 2.468(2)
Ce1 O35 . 2.477(2)
Ce1 O45 . 2.483(2)
Ce1 O31 . 2.491(2)
Ce1 O8A . 2.552(8)
Ce1 O5 . 2.578(3)
Ce1 O2 . 2.657(3)
Ce1 O8B . 2.796(19)
C1 O2 . 1.429(5)
C1 H1A . 0.9800
C1 H1B . 0.9800
C1 H1C . 0.9800
O2 C3 . 1.435(5)
C3 C4 . 1.467(7)
C3 H3A . 0.9900
C3 H3B . 0.9900
C4 O5 . 1.433(5)
C4 H4A . 0.9900
C4 H4B . 0.9900
O5 C6 . 1.434(5)
C6 H6A . 0.9800
C6 H6B . 0.9800
C6 H6C . 0.9800
C7A O8A . 1.445(8)
C7A H7AA . 0.9800
C7A H7AB . 0.9800
C7A H7AC . 0.9800
O8A C9A . 1.429(9)
C9A C9A 3_666 1.517(10)
C9A H9A . 0.9900
C9A H9B . 0.9900
C7B O8B . 1.455(14)
C7B H7BA . 0.9800
C7B H7BB . 0.9800
C7B H7BC . 0.9800
O8B C9B . 1.449(15)
C9B C9B 3_666 1.48(2)
C9B H9C . 0.9900
C9B H9D . 0.9900
O21 C22 . 1.243(4)
C22 C23 . 1.401(5)
C22 C26 . 1.532(5)
C23 C24 . 1.379(5)
C23 H23A . 0.9500
C24 O25 . 1.251(4)
C24 C27 . 1.542(6)
C26 F21A . 1.293(13)
C26 F23B . 1.312(9)
C26 F21B . 1.317(9)
C26 F23A . 1.322(12)
C26 F22B . 1.331(8)
C26 F22A . 1.341(11)
C27 F25A . 1.331(12)
C27 F26B . 1.332(11)
C27 F26A . 1.334(13)
C27 F25B . 1.340(9)
C27 F24B . 1.345(9)
C27 F24A . 1.346(14)
O31 C32 . 1.241(4)
C32 C33 . 1.391(4)
C32 C36 . 1.534(5)
C33 C34 . 1.384(5)
C33 H33A . 0.9500
C34 O35 . 1.260(4)
C34 C37 . 1.529(5)
C36 F31 . 1.320(4)
C36 F32 . 1.321(4)
C36 F33 . 1.330(4)
C37 F36 . 1.329(4)
C37 F35 . 1.333(4)
C37 F34 . 1.334(5)
O41 C42 . 1.251(4)
C42 C43 . 1.386(5)
C42 C46 . 1.527(5)
C43 C44 . 1.389(5)
C43 H43A . 0.9500
C44 O45 . 1.249(4)
C44 C47 . 1.540(5)
C46 F42 . 1.321(4)
C46 F41 . 1.322(5)
C46 F43 . 1.333(4)
C47 F44 . 1.304(5)
C47 F46 . 1.315(5)
C47 F45 . 1.322(5)

loop_
_geom_torsion_atom_site_label_1
_geom_torsion_atom_site_label_2
_geom_torsion_atom_site_label_3
_geom_torsion_atom_site_label_4
_geom_torsion_site_symmetry_4
_geom_torsion
O25 Ce1 O2 C1 . 44.4(3)
O21 Ce1 O2 C1 . 119.6(3)
O41 Ce1 O2 C1 . 77.5(3)
O35 Ce1 O2 C1 . -99.9(3)
O45 Ce1 O2 C1 . 167.3(3)
O31 Ce1 O2 C1 . -59.5(3)
O8A Ce1 O2 C1 . -14.7(5)
O5 Ce1 O2 C1 . -147.3(3)
O8B Ce1 O2 C1 . -12.0(9)
O25 Ce1 O2 C3 . -178.8(3)
O21 Ce1 O2 C3 . -103.6(3)
O41 Ce1 O2 C3 . -145.7(2)
O35 Ce1 O2 C3 . 36.8(3)
O45 Ce1 O2 C3 . -56.0(3)
O31 Ce1 O2 C3 . 77.2(3)
O8A Ce1 O2 C3 . 122.0(4)
O5 Ce1 O2 C3 . -10.5(2)
O8B Ce1 O2 C3 . 124.7(8)
C1 O2 C3 C4 . -178.5(4)
Ce1 O2 C3 C4 . 40.0(4)
O2 C3 C4 O5 . -59.3(5)
C3 C4 O5 C6 . -158.0(4)
C3 C4 O5 Ce1 . 50.7(4)
O25 Ce1 O5 C4 . -5.7(3)
O21 Ce1 O5 C4 . 49.0(3)
O41 Ce1 O5 C4 . 109.6(3)
O35 Ce1 O5 C4 . -161.8(3)
O45 Ce1 O5 C4 . 119.1(3)
O31 Ce1 O5 C4 . -90.3(3)
O8A Ce1 O5 C4 . -128.8(3)
O2 Ce1 O5 C4 . -21.3(3)
O8B Ce1 O5 C4 . -135.2(7)
O25 Ce1 O5 C6 . -153.8(3)
O21 Ce1 O5 C6 . -99.2(3)
O41 Ce1 O5 C6 . -38.5(3)
O35 Ce1 O5 C6 . 50.0(3)
O45 Ce1 O5 C6 . -29.0(3)
O31 Ce1 O5 C6 . 121.6(3)
O8A Ce1 O5 C6 . 83.1(4)
O2 Ce1 O5 C6 . -169.5(3)
O8B Ce1 O5 C6 . 76.7(7)
O25 Ce1 O8A C9A . -55.7(8)
O21 Ce1 O8A C9A . -90.9(9)
O41 Ce1 O8A C9A . -130.3(9)
O35 Ce1 O8A C9A . 119.8(9)
O45 Ce1 O8A C9A . -179.8(7)
O31 Ce1 O8A C9A . 45.4(8)
O5 Ce1 O8A C9A . 85.7(9)
O2 Ce1 O8A C9A . 2.1(10)
O8B Ce1 O8A C9A . -151(11)
O25 Ce1 O8A C7A . 121.9(14)
O21 Ce1 O8A C7A . 86.7(14)
O41 Ce1 O8A C7A . 47.3(13)
O35 Ce1 O8A C7A . -62.6(13)
O45 Ce1 O8A C7A . -2.2(14)
O31 Ce1 O8A C7A . -137.0(14)
O5 Ce1 O8A C7A . -96.6(13)
O2 Ce1 O8A C7A . 179.7(12)
O8B Ce1 O8A C7A . 27(9)
C7A O8A C9A C9A 3_666 -64.7(15)
Ce1 O8A C9A C9A 3_666 113.0(8)
O25 Ce1 O8B C9B . -13(2)
O21 Ce1 O8B C9B . -54(2)
O41 Ce1 O8B C9B . -88(2)
O35 Ce1 O8B C9B . 159(2)
O45 Ce1 O8B C9B . -137.4(19)
O31 Ce1 O8B C9B . 86(2)
O8A Ce1 O8B C9B . 71(9)
O5 Ce1 O8B C9B . 131.9(19)
O2 Ce1 O8B C9B . 42(3)
O25 Ce1 O8B C7B . 132(3)
O21 Ce1 O8B C7B . 91(3)
O41 Ce1 O8B C7B . 57(3)
O35 Ce1 O8B C7B . -55(3)
O45 Ce1 O8B C7B . 8(3)
O31 Ce1 O8B C7B . -129(3)
O8A Ce1 O8B C7B . -144(12)
O5 Ce1 O8B C7B . -83(3)
O2 Ce1 O8B C7B . -173(3)
C7B O8B C9B C9B 3_666 149(3)
Ce1 O8B C9B C9B 3_666 -66(2)
O25 Ce1 O21 C22 . -8.2(3)
O41 Ce1 O21 C22 . 65.8(3)
O35 Ce1 O21 C22 . 155.6(3)
O45 Ce1 O21 C22 . 136.6(3)
O31 Ce1 O21 C22 . -84.6(3)
O8A Ce1 O21 C22 . 28.1(4)
O5 Ce1 O21 C22 . -149.7(3)
O2 Ce1 O21 C22 . -85.7(3)
O8B Ce1 O21 C22 . 34.0(7)
Ce1 O21 C22 C23 . 3.5(6)
Ce1 O21 C22 C26 . -175.3(2)
O21 C22 C23 C24 . 3.6(6)
C26 C22 C23 C24 . -177.5(4)
C22 C23 C24 O25 . 0.5(7)
C22 C23 C24 C27 . 179.3(4)
C23 C24 O25 Ce1 . -11.5(6)
C27 C24 O25 Ce1 . 169.7(3)
O21 Ce1 O25 C24 . 11.8(3)
O41 Ce1 O25 C24 . -70.4(3)
O35 Ce1 O25 C24 . -151.2(3)
O45 Ce1 O25 C24 . -30.5(4)
O31 Ce1 O25 C24 . 148.6(3)
O8A Ce1 O25 C24 . -143.9(4)
O5 Ce1 O25 C24 . 71.2(4)
O2 Ce1 O25 C24 . 85.9(3)
O8B Ce1 O25 C24 . -138.9(7)
O21 C22 C26 F21A . -26.3(17)
C23 C22 C26 F21A . 154.7(17)
O21 C22 C26 F23B . 68.8(10)
C23 C22 C26 F23B . -110.2(9)
O21 C22 C26 F21B . -167.2(10)
C23 C22 C26 F21B . 13.8(11)
O21 C22 C26 F23A . -155.0(16)
C23 C22 C26 F23A . 26.1(16)
O21 C22 C26 F22B . -51.4(8)
C23 C22 C26 F22B . 129.6(8)
O21 C22 C26 F22A . 92.4(13)
C23 C22 C26 F22A . -86.6(13)
O25 C24 C27 F25A . -44.5(16)
C23 C24 C27 F25A . 136.5(16)
O25 C24 C27 F26B . 53.4(13)
C23 C24 C27 F26B . -125.6(12)
O25 C24 C27 F26A . -166.9(16)
C23 C24 C27 F26A . 14.1(17)
O25 C24 C27 F25B . 172.7(9)
C23 C24 C27 F25B . -6.3(10)
O25 C24 C27 F24B . -66.9(8)
C23 C24 C27 F24B . 114.1(7)
O25 C24 C27 F24A . 69.0(19)
C23 C24 C27 F24A . -109.9(19)
O25 Ce1 O31 C32 . 135.1(3)
O21 Ce1 O31 C32 . -158.1(3)
O41 Ce1 O31 C32 . 69.5(3)
O35 Ce1 O31 C32 . -12.3(3)
O45 Ce1 O31 C32 . -45.9(4)
O8A Ce1 O31 C32 . 63.2(4)
O5 Ce1 O31 C32 . -90.7(3)
O2 Ce1 O31 C32 . -157.0(3)
O8B Ce1 O31 C32 . 61.8(6)
Ce1 O31 C32 C33 . 5.7(6)
Ce1 O31 C32 C36 . -173.6(2)
O31 C32 C33 C34 . 5.2(5)
C36 C32 C33 C34 . -175.6(3)
C32 C33 C34 O35 . 0.4(5)
C32 C33 C34 C37 . 176.9(3)
C33 C34 O35 Ce1 . -16.6(5)
C37 C34 O35 Ce1 . 166.7(2)
O25 Ce1 O35 C34 . -50.3(3)
O21 Ce1 O35 C34 . 156.6(3)
O41 Ce1 O35 C34 . -121.7(3)
O45 Ce1 O35 C34 . 175.0(3)
O31 Ce1 O35 C34 . 17.3(3)
O8A Ce1 O35 C34 . -57.8(4)
O5 Ce1 O35 C34 . 99.5(3)
O2 Ce1 O35 C34 . 56.5(3)
O8B Ce1 O35 C34 . -63.0(6)
O31 C32 C36 F31 . -172.4(3)
C33 C32 C36 F31 . 8.3(5)
O31 C32 C36 F32 . 64.9(4)
C33 C32 C36 F32 . -114.5(3)
O31 C32 C36 F33 . -52.6(4)
C33 C32 C36 F33 . 128.1(3)
O35 C34 C37 F36 . -45.1(4)
C33 C34 C37 F36 . 137.9(3)
O35 C34 C37 F35 . 73.8(4)
C33 C34 C37 F35 . -103.3(4)
O35 C34 C37 F34 . -166.7(3)
C33 C34 C37 F34 . 16.3(5)
O25 Ce1 O41 C42 . 120.4(3)
O21 Ce1 O41 C42 . 46.8(3)
O35 Ce1 O41 C42 . -95.2(3)
O45 Ce1 O41 C42 . -26.0(3)
O31 Ce1 O41 C42 . -165.4(3)
O8A Ce1 O41 C42 . -159.2(4)
O5 Ce1 O41 C42 . -16.2(4)
O2 Ce1 O41 C42 . 87.0(3)
O8B Ce1 O41 C42 . -157.3(6)
Ce1 O41 C42 C43 . 17.1(6)
Ce1 O41 C42 C46 . -162.6(2)
O41 C42 C43 C44 . 6.0(6)
C46 C42 C43 C44 . -174.4(3)
C42 C43 C44 O45 . -1.7(6)
C42 C43 C44 C47 . 178.1(3)
C43 C44 O45 Ce1 . -25.0(6)
C47 C44 O45 Ce1 . 155.2(3)
O25 Ce1 O45 C44 . -11.4(3)
O21 Ce1 O45 C44 . -54.1(3)
O41 Ce1 O45 C44 . 29.5(3)
O35 Ce1 O45 C44 . 137.6(3)
O31 Ce1 O45 C44 . 169.9(3)
O8A Ce1 O45 C44 . 80.0(4)
O5 Ce1 O45 C44 . -143.9(3)
O2 Ce1 O45 C44 . -101.9(3)
O8B Ce1 O45 C44 . 77.4(8)
O41 C42 C46 F42 . -58.1(4)
C43 C42 C46 F42 . 122.2(4)
O41 C42 C46 F41 . 61.0(4)
C43 C42 C46 F41 . -118.7(4)
O41 C42 C46 F43 . -178.4(3)
C43 C42 C46 F43 . 1.9(5)
O45 C44 C47 F44 . -56.0(5)
C43 C44 C47 F44 . 124.2(4)
O45 C44 C47 F46 . 64.2(5)
C43 C44 C47 F46 . -115.6(4)
O45 C44 C47 F45 . -175.9(3)
C43 C44 C47 F45 . 4.3(5)
